data_2226418
loop_
_publ_author_name
'Yang, Gui-Fu'
'Zhao, Ya-Hui'

_publ_section_title
;
 Hexaaquazinc(II) bis(2,4,5-tricarboxybenzoate) 4,5-diazafluoren-9-one
 disolvate dihydrate
;
_journal_coeditor_code ER2077
_journal_issue 7
_journal_name_full 'Acta Crystallographica Section E'
_journal_page_first m804
_journal_paper_doi 10.1107/S1600536810021641
_journal_volume 66
_journal_year 2010
_chemical_formula_iupac '[Zn (H2 O)6] (C10 H5 O8)2, 2C11 H6 N2 O, 2H2 O'
_chemical_formula_moiety 'H12 O6 Zn 2+, 2(C10 H5 O8 -), 2(C11 H6 N2 O), 2(H2 O)'
_chemical_formula_sum 'C42 H38 N4 O26 Zn'
_chemical_formula_weight 1080.13
_chemical_name_systematic
;
Hexaaquazinc(II) bis(2,4,5-tricarboxybenzoate) 4,5-diazafluoren-9-one
disolvate dihydrate
;
_space_group_IT_number 2
_symmetry_cell_setting triclinic
_symmetry_space_group_name_Hall '-P 1'
_symmetry_space_group_name_H-M 'P -1'
_atom_sites_solution_hydrogens geom
_atom_sites_solution_primary direct
_atom_sites_solution_secondary difmap
_audit_creation_method SHELXL-97
_cell_angle_alpha 77.964(5)
_cell_angle_beta 77.709(5)
_cell_angle_gamma 89.948(5)
_cell_formula_units_Z 1
_cell_length_a 8.380(5)
_cell_length_b 9.757(5)
_cell_length_c 14.107(5)
_cell_measurement_reflns_used 6265
_cell_measurement_temperature 293(2)
_cell_measurement_theta_max 28.20
_cell_measurement_theta_min 2.08
_cell_volume 1101.1(10)
_computing_cell_refinement 'PROCESS-AUTO (Rigaku, 1998)'
_computing_data_collection 'PROCESS-AUTO (Rigaku, 1998)'
_computing_data_reduction 'PROCESS-AUTO (Rigaku, 1998)'
_computing_molecular_graphics 'SHELXTL-Plus (Sheldrick, 2008)'
_computing_publication_material 'SHELXL97 (Sheldrick, 2008)'
_computing_structure_refinement 'SHELXL97 (Sheldrick, 2008)'
_computing_structure_solution 'SHELXS97 (Sheldrick, 2008)'
_diffrn_ambient_temperature 293(2)
_diffrn_detector_area_resol_mean 10
_diffrn_measured_fraction_theta_full 0.995
_diffrn_measured_fraction_theta_max 0.923
_diffrn_measurement_device_type 'Rigaku R-AXIS RAPID'
_diffrn_measurement_method '\w scan'
_diffrn_radiation_monochromator graphite
_diffrn_radiation_source 'fine-focus sealed tube'
_diffrn_radiation_type MoK\a
_diffrn_radiation_wavelength 0.71069
_diffrn_reflns_av_R_equivalents 0.0137
_diffrn_reflns_av_sigmaI/netI 0.0270
_diffrn_reflns_limit_h_max 4
_diffrn_reflns_limit_h_min -11
_diffrn_reflns_limit_k_max 12
_diffrn_reflns_limit_k_min -12
_diffrn_reflns_limit_l_max 16
_diffrn_reflns_limit_l_min -18
_diffrn_reflns_number 6855
_diffrn_reflns_theta_full 25.00
_diffrn_reflns_theta_max 28.33
_diffrn_reflns_theta_min 1.51
_diffrn_standards_decay_% 0
_diffrn_standards_interval_time 10
_diffrn_standards_number 156
_exptl_absorpt_coefficient_mu 0.662
_exptl_absorpt_correction_T_max 0.8845
_exptl_absorpt_correction_T_min 0.8363
_exptl_absorpt_correction_type multi-scan
_exptl_absorpt_process_details '(ABSCOR; Higashi, 1995)'
_exptl_crystal_colour colorless
_exptl_crystal_density_diffrn 1.629
_exptl_crystal_density_method 'not measured'
_exptl_crystal_description block
_exptl_crystal_F_000 556
_exptl_crystal_size_max 0.28
_exptl_crystal_size_mid 0.23
_exptl_crystal_size_min 0.19
_refine_diff_density_max 0.283
_refine_diff_density_min -0.338
_refine_ls_extinction_method none
_refine_ls_goodness_of_fit_ref 1.059
_refine_ls_hydrogen_treatment mixed
_refine_ls_matrix_type full
_refine_ls_number_parameters 343
_refine_ls_number_reflns 5060
_refine_ls_number_restraints 0
_refine_ls_restrained_S_all 1.059
_refine_ls_R_factor_all 0.0331
_refine_ls_R_factor_gt 0.0309
_refine_ls_shift/su_max 0.001
_refine_ls_shift/su_mean 0.000
_refine_ls_structure_factor_coef Fsqd
_refine_ls_weighting_details 'calc w=1/[\s^2^(Fo^2^)+(0.0461P)^2^+0.2811P] where P=(Fo^2^+2Fc^2^)/3'
_refine_ls_weighting_scheme calc
_refine_ls_wR_factor_gt 0.0843
_refine_ls_wR_factor_ref 0.0858
_reflns_number_gt 4670
_reflns_number_total 5060
_reflns_threshold_expression I>2\s(I)
_cod_data_source_file er2077.cif
_cod_data_source_block I
_cod_original_cell_volume 1101.1(9)
_cod_database_code 2226418
_cod_database_fobs_code 2226418

loop_
_symmetry_equiv_pos_as_xyz
'x, y, z'
'-x, -y, -z'

loop_
_atom_site_type_symbol
_atom_site_label
_atom_site_fract_x
_atom_site_fract_y
_atom_site_fract_z
_atom_site_U_iso_or_equiv
_atom_site_adp_type
_atom_site_calc_flag
_atom_site_refinement_flags
_atom_site_occupancy
_atom_site_disorder_assembly
_atom_site_disorder_group
Zn Zn1 0.0000 0.5000 0.5000 0.02688(8) Uani d S 1 . .
O O1 0.70290(17) 0.59156(12) 0.76405(8) 0.0414(3) Uani d . 1 . .
O O2 0.64715(15) 0.36226(11) 0.82062(9) 0.0356(2) Uani d . 1 . .
O O3 0.89652(15) 0.20199(11) 0.90798(9) 0.0374(3) Uani d . 1 . .
O O4 0.68585(18) 0.13427(11) 1.03103(9) 0.0510(4) Uani d . 1 . .
O O5 0.72889(14) 0.45006(13) 1.28469(8) 0.0394(3) Uani d . 1 . .
O O6 0.93948(14) 0.60062(13) 1.21458(8) 0.0371(3) Uani d . 1 . .
O O7 0.68773(16) 0.79402(12) 1.15402(8) 0.0408(3) Uani d . 1 . .
O O8 0.7470(2) 0.88143(12) 0.99083(9) 0.0521(4) Uani d . 1 . .
O O12 0.55282(18) 0.75220(15) 0.47805(12) 0.0579(4) Uani d . 1 . .
N N1 0.76786(17) 1.09551(14) 0.61753(10) 0.0354(3) Uani d . 1 . .
N N2 0.93283(18) 1.14163(15) 0.39355(10) 0.0372(3) Uani d . 1 . .
C C1 0.72961(16) 0.49108(14) 0.92716(10) 0.0235(3) Uani d . 1 . .
C C2 0.76421(17) 0.37449(13) 0.99478(10) 0.0241(3) Uani d . 1 . .
C C3 0.78982(18) 0.39158(14) 1.08567(10) 0.0269(3) Uani d . 1 . .
H H3 0.8115 0.3136 1.1309 0.032 Uiso calc R 1 . .
C C4 0.78401(16) 0.52197(14) 1.11107(10) 0.0239(3) Uani d . 1 . .
C C5 0.74847(17) 0.63815(13) 1.04361(10) 0.0240(3) Uani d . 1 . .
C C6 0.72178(17) 0.62128(14) 0.95285(10) 0.0254(3) Uani d . 1 . .
H H6 0.6981 0.6990 0.9082 0.030 Uiso calc R 1 . .
C C7 0.69319(17) 0.48682(14) 0.82862(10) 0.0267(3) Uani d . 1 . .
C C8 0.77793(19) 0.22755(14) 0.97678(10) 0.0293(3) Uani d . 1 . .
C C9 0.81864(17) 0.52666(14) 1.21153(10) 0.0260(3) Uani d . 1 . .
C C10 0.72500(18) 0.77881(14) 1.07017(11) 0.0280(3) Uani d . 1 . .
C C11 0.6757(2) 1.05207(18) 0.71039(13) 0.0422(4) Uani d . 1 . .
H H11 0.6890 1.1019 0.7579 0.051 Uiso calc R 1 . .
C C12 0.5640(2) 0.9399(2) 0.74011(14) 0.0462(4) Uani d . 1 . .
H H12 0.5047 0.9166 0.8054 0.055 Uiso calc R 1 . .
C C13 0.5404(2) 0.86182(18) 0.67221(14) 0.0432(4) Uani d . 1 . .
H H13 0.4665 0.7850 0.6900 0.052 Uiso calc R 1 . .
C C14 0.63219(19) 0.90423(16) 0.57714(13) 0.0349(3) Uani d . 1 . .
C C15 0.6374(2) 0.84773(18) 0.48618(14) 0.0401(4) Uani d . 1 . .
C C16 0.7622(2) 0.93733(17) 0.40690(13) 0.0371(3) Uani d . 1 . .
C C17 0.8169(2) 0.9358(2) 0.30764(14) 0.0477(4) Uani d . 1 . .
H H17 0.7787 0.8677 0.2796 0.057 Uiso calc R 1 . .
C C18 0.9305(3) 1.0392(2) 0.25193(14) 0.0503(5) Uani d . 1 . .
H H18 0.9710 1.0421 0.1848 0.060 Uiso calc R 1 . .
C C19 0.9840(2) 1.1388(2) 0.29631(13) 0.0456(4) Uani d . 1 . .
H H19 1.0600 1.2081 0.2569 0.055 Uiso calc R 1 . .
C C20 0.82315(18) 1.04143(15) 0.44622(12) 0.0315(3) Uani d . 1 . .
C C21 0.74262(18) 1.01997(15) 0.55338(11) 0.0304(3) Uani d . 1 . .
O O1W 0.54813(14) 0.40373(14) 0.64908(9) 0.0427(3) Uani d . 1 . .
H H1A 0.5031 0.3305 0.6388 0.064 Uiso d R 1 . .
H H1B 0.4692 0.4612 0.6658 0.064 Uiso d R 1 . .
O O9 0.21520(14) 0.55344(16) 0.53380(9) 0.0485(3) Uani d . 1 . .
H H9A 0.2906 0.5561 0.4935 0.073 Uiso d R 1 . .
H H9B 0.2308 0.5549 0.5895 0.073 Uiso d R 1 . .
O O10 -0.11749(14) 0.65168(12) 0.56875(8) 0.0378(3) Uani d . 1 . .
H H10A -0.1723 0.6286 0.6259 0.057 Uiso d R 1 . .
H H11B -0.0987 0.2735 0.6240 0.057 Uiso d R 1 . .
O O11 -0.06978(15) 0.34898(12) 0.63034(8) 0.0389(3) Uani d . 1 . .
H H11A -0.0226 0.3459 0.6709 0.058 Uiso d R 1 . .
H H10B -0.0502 0.7156 0.5757 0.058 Uiso d R 1 . .
H H3O 0.957(3) 0.281(3) 0.865(2) 0.083(9) Uiso d . 1 . .
H H2O 0.629(3) 0.369(3) 0.7620(19) 0.063(7) Uiso d . 1 . .
H H8O 0.732(3) 0.959(3) 1.0088(19) 0.071(8) Uiso d . 1 . .

loop_
_atom_site_aniso_label
_atom_site_aniso_U_11
_atom_site_aniso_U_22
_atom_site_aniso_U_33
_atom_site_aniso_U_12
_atom_site_aniso_U_13
_atom_site_aniso_U_23
Zn1 0.03260(13) 0.02768(13) 0.02240(12) 0.00010(9) -0.00775(9) -0.00810(9)
O1 0.0733(8) 0.0291(6) 0.0246(5) 0.0058(5) -0.0168(5) -0.0054(4)
O2 0.0530(7) 0.0292(5) 0.0304(6) -0.0027(5) -0.0169(5) -0.0114(4)
O3 0.0468(6) 0.0257(5) 0.0383(6) 0.0047(5) 0.0001(5) -0.0130(5)
O4 0.0778(9) 0.0201(5) 0.0433(7) -0.0077(5) 0.0147(6) -0.0091(5)
O5 0.0452(6) 0.0485(7) 0.0221(5) -0.0104(5) -0.0067(4) -0.0030(5)
O6 0.0418(6) 0.0449(6) 0.0264(5) -0.0096(5) -0.0109(4) -0.0080(5)
O7 0.0630(8) 0.0324(6) 0.0323(6) 0.0055(5) -0.0105(5) -0.0182(5)
O8 0.1023(11) 0.0172(5) 0.0347(6) 0.0055(6) -0.0075(7) -0.0088(5)
O12 0.0530(8) 0.0509(8) 0.0825(11) -0.0060(6) -0.0266(7) -0.0304(7)
N1 0.0454(7) 0.0281(6) 0.0353(7) 0.0025(5) -0.0097(6) -0.0120(5)
N2 0.0451(7) 0.0342(7) 0.0343(7) 0.0042(6) -0.0091(6) -0.0114(5)
C1 0.0307(6) 0.0199(6) 0.0202(6) 0.0004(5) -0.0046(5) -0.0060(5)
C2 0.0326(7) 0.0175(6) 0.0224(6) 0.0002(5) -0.0041(5) -0.0065(5)
C3 0.0387(7) 0.0195(6) 0.0227(6) 0.0041(5) -0.0080(5) -0.0034(5)
C4 0.0293(6) 0.0231(6) 0.0200(6) 0.0007(5) -0.0053(5) -0.0066(5)
C5 0.0322(7) 0.0189(6) 0.0221(6) 0.0007(5) -0.0053(5) -0.0077(5)
C6 0.0370(7) 0.0187(6) 0.0210(6) 0.0027(5) -0.0071(5) -0.0045(5)
C7 0.0333(7) 0.0259(7) 0.0227(7) 0.0036(5) -0.0059(5) -0.0098(5)
C8 0.0452(8) 0.0177(6) 0.0257(7) 0.0021(5) -0.0066(6) -0.0072(5)
C9 0.0330(7) 0.0258(6) 0.0219(6) 0.0045(5) -0.0081(5) -0.0089(5)
C10 0.0378(7) 0.0200(6) 0.0281(7) 0.0012(5) -0.0077(6) -0.0091(5)
C11 0.0540(10) 0.0377(9) 0.0363(9) 0.0072(7) -0.0071(7) -0.0140(7)
C12 0.0472(10) 0.0423(9) 0.0427(10) 0.0068(7) 0.0013(7) -0.0061(7)
C13 0.0366(8) 0.0335(8) 0.0564(11) 0.0027(6) -0.0066(7) -0.0062(7)
C14 0.0323(7) 0.0285(7) 0.0480(9) 0.0064(6) -0.0134(6) -0.0127(6)
C15 0.0373(8) 0.0347(8) 0.0584(11) 0.0077(6) -0.0223(7) -0.0204(7)
C16 0.0394(8) 0.0374(8) 0.0447(9) 0.0100(6) -0.0205(7) -0.0199(7)
C17 0.0554(11) 0.0535(11) 0.0506(11) 0.0162(9) -0.0277(9) -0.0311(9)
C18 0.0615(12) 0.0607(12) 0.0353(9) 0.0172(9) -0.0156(8) -0.0203(8)
C19 0.0546(10) 0.0469(10) 0.0351(9) 0.0076(8) -0.0080(7) -0.0099(7)
C20 0.0364(7) 0.0280(7) 0.0360(8) 0.0087(6) -0.0145(6) -0.0131(6)
C21 0.0337(7) 0.0255(7) 0.0355(8) 0.0073(5) -0.0111(6) -0.0108(6)
O1W 0.0379(6) 0.0548(7) 0.0407(7) 0.0006(5) -0.0088(5) -0.0221(6)
O9 0.0346(6) 0.0857(10) 0.0278(6) -0.0111(6) -0.0068(5) -0.0177(6)
O10 0.0448(6) 0.0351(6) 0.0336(6) 0.0016(5) -0.0024(5) -0.0140(5)
O11 0.0550(7) 0.0349(6) 0.0283(6) -0.0069(5) -0.0156(5) -0.0031(4)

loop_
_atom_type_symbol
_atom_type_description
_atom_type_scat_dispersion_real
_atom_type_scat_dispersion_imag
_atom_type_scat_source
C C 0.0033 0.0016 'International Tables Vol C Tables 4.2.6.8 and 6.1.1.4'
H H 0.0000 0.0000 'International Tables Vol C Tables 4.2.6.8 and 6.1.1.4'
N N 0.0061 0.0033 'International Tables Vol C Tables 4.2.6.8 and 6.1.1.4'
O O 0.0106 0.0060 'International Tables Vol C Tables 4.2.6.8 and 6.1.1.4'
Zn Zn 0.2839 1.4301 'International Tables Vol C Tables 4.2.6.8 and 6.1.1.4'

loop_
_geom_angle_atom_site_label_1
_geom_angle_atom_site_label_2
_geom_angle_atom_site_label_3
_geom_angle_site_symmetry_1
_geom_angle_site_symmetry_3
_geom_angle
_geom_angle_publ_flag
O9 Zn1 O9 2_566 . 180.00(6) ?
O9 Zn1 O10 2_566 2_566 90.19(6) ?
O9 Zn1 O10 . 2_566 89.81(6) ?
O9 Zn1 O10 2_566 . 89.81(6) yes
O9 Zn1 O10 . . 90.19(6) yes
O10 Zn1 O10 2_566 . 180.0000(10) ?
O9 Zn1 O11 2_566 2_566 93.35(5) ?
O9 Zn1 O11 . 2_566 86.65(5) ?
O10 Zn1 O11 2_566 2_566 90.77(6) ?
O10 Zn1 O11 . 2_566 89.23(6) ?
O9 Zn1 O11 2_566 . 86.65(5) yes
O9 Zn1 O11 . . 93.35(5) yes
O10 Zn1 O11 2_566 . 89.23(6) yes
O10 Zn1 O11 . . 90.77(6) yes
O11 Zn1 O11 2_566 . 180.0 ?
C7 O2 H2O . . 108.3(17) ?
C8 O3 H3O . . 116.1(17) ?
C10 O8 H8O . . 109.1(18) ?
C21 N1 C11 . . 114.33(14) ?
C20 N2 C19 . . 115.56(15) ?
C6 C1 C2 . . 119.02(12) ?
C6 C1 C7 . . 116.07(12) ?
C2 C1 C7 . . 124.86(12) ?
C3 C2 C1 . . 119.25(12) ?
C3 C2 C8 . . 115.88(12) ?
C1 C2 C8 . . 124.87(12) ?
C2 C3 C4 . . 121.84(12) ?
C2 C3 H3 . . 119.1 ?
C4 C3 H3 . . 119.1 ?
C3 C4 C5 . . 118.79(12) ?
C3 C4 C9 . . 116.48(12) ?
C5 C4 C9 . . 124.73(12) ?
C6 C5 C4 . . 119.52(12) ?
C6 C5 C10 . . 118.91(12) ?
C4 C5 C10 . . 121.39(12) ?
C5 C6 C1 . . 121.57(12) ?
C5 C6 H6 . . 119.2 ?
C1 C6 H6 . . 119.2 ?
O1 C7 O2 . . 124.26(14) ?
O1 C7 C1 . . 121.57(13) ?
O2 C7 C1 . . 114.14(12) ?
O4 C8 O3 . . 121.35(13) ?
O4 C8 C2 . . 119.60(13) ?
O3 C8 C2 . . 118.84(12) ?
O5 C9 O6 . . 124.96(13) ?
O5 C9 C4 . . 116.40(13) ?
O6 C9 C4 . . 118.52(12) ?
O7 C10 O8 . . 124.78(13) ?
O7 C10 C5 . . 123.23(13) ?
O8 C10 C5 . . 111.97(12) ?
N1 C11 C12 . . 125.12(17) ?
N1 C11 H11 . . 117.4 ?
C12 C11 H11 . . 117.4 ?
C11 C12 C13 . . 119.65(17) ?
C11 C12 H12 . . 120.2 ?
C13 C12 H12 . . 120.2 ?
C14 C13 C12 . . 116.35(16) ?
C14 C13 H13 . . 121.8 ?
C12 C13 H13 . . 121.8 ?
C13 C14 C21 . . 120.15(15) ?
C13 C14 C15 . . 131.05(16) ?
C21 C14 C15 . . 108.79(15) ?
O12 C15 C16 . . 127.32(18) ?
O12 C15 C14 . . 126.97(18) ?
C16 C15 C14 . . 105.65(13) ?
C17 C16 C20 . . 119.59(17) ?
C17 C16 C15 . . 131.56(16) ?
C20 C16 C15 . . 108.80(15) ?
C18 C17 C16 . . 117.23(17) ?
C18 C17 H17 . . 121.4 ?
C16 C17 H17 . . 121.4 ?
C17 C18 C19 . . 119.64(17) ?
C17 C18 H18 . . 120.2 ?
C19 C18 H18 . . 120.2 ?
N2 C19 C18 . . 124.07(18) ?
N2 C19 H19 . . 118.0 ?
C18 C19 H19 . . 118.0 ?
N2 C20 C16 . . 123.90(15) ?
N2 C20 C21 . . 127.60(14) ?
C16 C20 C21 . . 108.50(14) ?
N1 C21 C14 . . 124.40(15) ?
N1 C21 C20 . . 127.36(14) ?
C14 C21 C20 . . 108.24(13) ?
H1A O1W H1B . . 107.9 ?
Zn1 O9 H9A . . 115.7 ?
Zn1 O9 H9B . . 126.9 ?
H9A O9 H9B . . 115.9 ?
Zn1 O10 H10A . . 119.5 ?
Zn1 O10 H10B . . 113.2 ?
H10A O10 H10B . . 100.6 ?
Zn1 O11 H11B . . 115.8 ?
Zn1 O11 H11A . . 119.0 ?
H11B O11 H11A . . 114.1 ?

loop_
_geom_bond_atom_site_label_1
_geom_bond_atom_site_label_2
_geom_bond_site_symmetry_2
_geom_bond_distance
_geom_bond_publ_flag
Zn1 O9 2_566 2.0550(15) ?
Zn1 O9 . 2.0550(15) yes
Zn1 O10 2_566 2.0712(13) ?
Zn1 O10 . 2.0712(13) yes
Zn1 O11 2_566 2.0755(12) ?
Zn1 O11 . 2.0755(12) yes
O1 C7 . 1.2088(18) ?
O2 C7 . 1.3097(18) ?
O2 H2O . 0.86(3) ?
O3 C8 . 1.2968(18) ?
O3 H3O . 0.94(3) ?
O4 C8 . 1.2119(19) ?
O5 C9 . 1.2402(18) ?
O6 C9 . 1.2573(19) ?
O7 C10 . 1.1978(18) ?
O8 C10 . 1.3169(19) ?
O8 H8O . 0.85(3) ?
O12 C15 . 1.210(2) ?
N1 C21 . 1.329(2) ?
N1 C11 . 1.353(2) ?
N2 C20 . 1.327(2) ?
N2 C19 . 1.354(2) ?
C1 C6 . 1.3897(19) ?
C1 C2 . 1.3974(19) ?
C1 C7 . 1.4939(19) ?
C2 C3 . 1.3871(19) ?
C2 C8 . 1.5075(19) ?
C3 C4 . 1.390(2) ?
C3 H3 . 0.9300 ?
C4 C5 . 1.3962(19) ?
C4 C9 . 1.5156(19) ?
C5 C6 . 1.3879(19) ?
C5 C10 . 1.4983(19) ?
C6 H6 . 0.9300 ?
C11 C12 . 1.376(3) ?
C11 H11 . 0.9300 ?
C12 C13 . 1.386(3) ?
C12 H12 . 0.9300 ?
C13 C14 . 1.375(3) ?
C13 H13 . 0.9300 ?
C14 C21 . 1.399(2) ?
C14 C15 . 1.491(2) ?
C15 C16 . 1.485(3) ?
C16 C17 . 1.381(3) ?
C16 C20 . 1.399(2) ?
C17 C18 . 1.376(3) ?
C17 H17 . 0.9300 ?
C18 C19 . 1.383(3) ?
C18 H18 . 0.9300 ?
C19 H19 . 0.9300 ?
C20 C21 . 1.489(2) ?
O1W H1A . 0.8602 ?
O1W H1B . 0.8916 ?
O9 H9A . 0.7509 ?
O9 H9B . 0.8266 ?
O10 H10A . 0.8240 ?
O10 H10B . 0.8756 ?
O11 H11B . 0.8033 ?
O11 H11A . 0.7581 ?

loop_
_geom_hbond_atom_site_label_D
_geom_hbond_atom_site_label_H
_geom_hbond_atom_site_label_A
_geom_hbond_site_symmetry_A
_geom_hbond_distance_DH
_geom_hbond_distance_HA
_geom_hbond_distance_DA
_geom_hbond_angle_DHA
O1W H1A O12 2_666 0.86 2.12 2.8342(19) 140.7
O1W H1B O5 2_667 0.89 1.94 2.815(2) 168.0
O9 H9A O1W 2_666 0.75 2.13 2.8526(19) 161.3
O9 H9B O5 2_667 0.83 1.87 2.6929(18) 177.2
O10 H10A O1 1_455 0.82 1.96 2.7860(18) 174.4
O11 H11B N1 1_445 0.80 2.10 2.880(2) 165.7
O11 H11A O6 2_667 0.76 2.05 2.7725(17) 159.9
O10 H10B N2 2_676 0.88 1.88 2.747(2) 171.0
O3 H3O O6 2_767 0.94(3) 1.55(3) 2.4883(18) 173(3)
O2 H2O O1W . 0.86(3) 1.83(3) 2.6747(19) 167(2)
O8 H8O O4 1_565 0.85(3) 1.83(3) 2.670(2) 171(3)

loop_
_geom_torsion_atom_site_label_1
_geom_torsion_atom_site_label_2
_geom_torsion_atom_site_label_3
_geom_torsion_atom_site_label_4
_geom_torsion_site_symmetry_1
_geom_torsion_site_symmetry_2
_geom_torsion_site_symmetry_3
_geom_torsion_site_symmetry_4
_geom_torsion
_geom_torsion_publ_flag
C6 C1 C2 C3 . . . . 0.0(2) ?
C7 C1 C2 C3 . . . . -177.52(13) ?
C6 C1 C2 C8 . . . . -179.46(13) ?
C7 C1 C2 C8 . . . . 3.0(2) ?
C1 C2 C3 C4 . . . . -0.8(2) ?
C8 C2 C3 C4 . . . . 178.71(13) ?
C2 C3 C4 C5 . . . . 1.2(2) ?
C2 C3 C4 C9 . . . . -178.42(13) ?
C3 C4 C5 C6 . . . . -0.7(2) ?
C9 C4 C5 C6 . . . . 178.82(13) ?
C3 C4 C5 C10 . . . . 174.23(13) ?
C9 C4 C5 C10 . . . . -6.2(2) ?
C4 C5 C6 C1 . . . . 0.0(2) ?
C10 C5 C6 C1 . . . . -175.12(13) ?
C2 C1 C6 C5 . . . . 0.4(2) ?
C7 C1 C6 C5 . . . . 178.14(12) ?
C6 C1 C7 O1 . . . . 20.5(2) ?
C2 C1 C7 O1 . . . . -161.92(15) ?
C6 C1 C7 O2 . . . . -157.94(13) ?
C2 C1 C7 O2 . . . . 19.6(2) ?
C3 C2 C8 O4 . . . . 61.2(2) ?
C1 C2 C8 O4 . . . . -119.33(18) ?
C3 C2 C8 O3 . . . . -113.59(16) ?
C1 C2 C8 O3 . . . . 65.9(2) ?
C3 C4 C9 O5 . . . . -57.77(18) ?
C5 C4 C9 O5 . . . . 122.67(16) ?
C3 C4 C9 O6 . . . . 118.48(15) ?
C5 C4 C9 O6 . . . . -61.1(2) ?
C6 C5 C10 O7 . . . . 152.54(15) ?
C4 C5 C10 O7 . . . . -22.5(2) ?
C6 C5 C10 O8 . . . . -26.2(2) ?
C4 C5 C10 O8 . . . . 158.82(15) ?
C21 N1 C11 C12 . . . . 0.2(3) ?
N1 C11 C12 C13 . . . . 0.3(3) ?
C11 C12 C13 C14 . . . . -0.5(3) ?
C12 C13 C14 C21 . . . . 0.3(2) ?
C12 C13 C14 C15 . . . . -179.10(16) ?
C13 C14 C15 O12 . . . . 3.2(3) ?
C21 C14 C15 O12 . . . . -176.28(17) ?
C13 C14 C15 C16 . . . . -179.47(17) ?
C21 C14 C15 C16 . . . . 1.10(17) ?
O12 C15 C16 C17 . . . . -1.6(3) ?
C14 C15 C16 C17 . . . . -178.92(17) ?
O12 C15 C16 C20 . . . . 175.75(17) ?
C14 C15 C16 C20 . . . . -1.62(17) ?
C20 C16 C17 C18 . . . . -0.2(2) ?
C15 C16 C17 C18 . . . . 176.91(18) ?
C16 C17 C18 C19 . . . . -0.2(3) ?
C20 N2 C19 C18 . . . . -0.7(3) ?
C17 C18 C19 N2 . . . . 0.6(3) ?
C19 N2 C20 C16 . . . . 0.4(2) ?
C19 N2 C20 C21 . . . . -178.61(15) ?
C17 C16 C20 N2 . . . . 0.0(2) ?
C15 C16 C20 N2 . . . . -177.65(14) ?
C17 C16 C20 C21 . . . . 179.20(14) ?
C15 C16 C20 C21 . . . . 1.52(17) ?
C11 N1 C21 C14 . . . . -0.4(2) ?
C11 N1 C21 C20 . . . . 179.48(15) ?
C13 C14 C21 N1 . . . . 0.2(2) ?
C15 C14 C21 N1 . . . . 179.69(14) ?
C13 C14 C21 C20 . . . . -179.72(14) ?
C15 C14 C21 C20 . . . . -0.21(17) ?
N2 C20 C21 N1 . . . . -1.6(3) ?
C16 C20 C21 N1 . . . . 179.28(15) ?
N2 C20 C21 C14 . . . . 178.31(15) ?
C16 C20 C21 C14 . . . . -0.83(17) ?
